data_4346919
loop_
_publ_author_name
'Yoshinari, Nobuto'
'Shimizu, Tsutomu'
'Nozaki, Koichi'
'Konno, Takumi'

_publ_section_title
;
 Methanol-Triggered Turn-On-Type Photoluminescence in L-Cysteinato
 Palladium(II) and Platinum(II) Complexes Supported by a
 Bis(diphenylphosphine) Ligand.
;
_journal_issue 5
_journal_name_full 'Inorganic chemistry'
_journal_page_first 2030
_journal_page_last 2036
_journal_paper_doi 10.1021/acs.inorgchem.5b02363
_journal_volume 55
_journal_year 2016
_chemical_absolute_configuration rm
_chemical_formula_moiety 'C30 H31 N O2 P2 Pt S, 7(O)'
_chemical_formula_sum 'C120 H124 N4 O36 P8 Pt4 S4'
_chemical_formula_weight 3354.58
_space_group_crystal_system triclinic
_space_group_IT_number 1
_space_group_name_Hall 'P 1'
_space_group_name_H-M_alt 'P 1'
_atom_sites_solution_hydrogens geom
_audit_creation_method SHELXL-2014/7
_cell_angle_alpha 79.510(6)
_cell_angle_beta 70.921(5)
_cell_angle_gamma 70.034(5)
_cell_formula_units_Z 1
_cell_length_a 13.0894(2)
_cell_length_b 15.7129(3)
_cell_length_c 19.3044(4)
_cell_measurement_reflns_used 34319
_cell_measurement_temperature 200(2)
_cell_measurement_theta_max 30.22
_cell_measurement_theta_min 3.06
_cell_volume 3515.65(18)
_computing_cell_refinement 'RAPID AUTO'
_computing_data_collection 'RAPID AUTO (Rigaku, ????)'
_computing_data_reduction 'RAPID AUTO'
_computing_molecular_graphics 'Yadokari-XG 2009 (Wakita Nemoto et al., 2009)'
_computing_publication_material 'Yadokari-XG 2009 (Wakita,Nemoto et al., 2009)'
_computing_structure_refinement 'SHELXL-2014/7 (Sheldrick, 2014)'
_computing_structure_solution 'SHELXS-97 (Sheldrick, 1997)'
_diffrn_ambient_temperature 200(2)
_diffrn_detector_area_resol_mean 10.000
_diffrn_measured_fraction_theta_full 0.996
_diffrn_measured_fraction_theta_max 0.995
_diffrn_measurement_device_type 'Rigaku R-AXIS VII'
_diffrn_measurement_method \w
_diffrn_radiation_type MoK\a
_diffrn_radiation_wavelength 0.71075
_diffrn_reflns_av_R_equivalents 0.0189
_diffrn_reflns_av_unetI/netI 0.0518
_diffrn_reflns_Laue_measured_fraction_full 0.996
_diffrn_reflns_Laue_measured_fraction_max 0.995
_diffrn_reflns_limit_h_max 18
_diffrn_reflns_limit_h_min -18
_diffrn_reflns_limit_k_max 21
_diffrn_reflns_limit_k_min -22
_diffrn_reflns_limit_l_max 22
_diffrn_reflns_limit_l_min -27
_diffrn_reflns_number 40637
_diffrn_reflns_point_group_measured_fraction_full 0.867
_diffrn_reflns_point_group_measured_fraction_max 0.809
_diffrn_reflns_theta_full 25.242
_diffrn_reflns_theta_max 30.034
_diffrn_reflns_theta_min 3.067
_exptl_absorpt_coefficient_mu 4.190
_exptl_absorpt_correction_T_max 0.841
_exptl_absorpt_correction_T_min 0.498
_exptl_absorpt_correction_type multi-scan
_exptl_absorpt_process_details 'ABSCOR (Rigaku, 1995)'
_exptl_crystal_colour colorless
_exptl_crystal_density_diffrn 1.584
_exptl_crystal_description block
_exptl_crystal_F_000 1656
_exptl_crystal_size_max 0.200
_exptl_crystal_size_mid 0.200
_exptl_crystal_size_min 0.100
_refine_diff_density_max 1.872
_refine_diff_density_min -0.824
_refine_diff_density_rms 0.118
_refine_ls_abs_structure_details
;
 Flack x determined using 10140 quotients [(I+)-(I-)]/[(I+)+(I-)]
 (Parsons, Flack and Wagner, Acta Cryst. B69 (2013) 249-259).
;
_refine_ls_abs_structure_Flack 0.019(3)
_refine_ls_extinction_method none
_refine_ls_goodness_of_fit_ref 1.057
_refine_ls_hydrogen_treatment constr
_refine_ls_matrix_type full
_refine_ls_number_parameters 1445
_refine_ls_number_reflns 33304
_refine_ls_number_restraints 6
_refine_ls_restrained_S_all 1.058
_refine_ls_R_factor_all 0.0382
_refine_ls_R_factor_gt 0.0324
_refine_ls_shift/su_max 0.001
_refine_ls_shift/su_mean 0.000
_refine_ls_structure_factor_coef Fsqd
_refine_ls_weighting_details 'w=1/[\s^2^(Fo^2^)+(0.0457P)^2^+0.0295P] where P=(Fo^2^+2Fc^2^)/3'
_refine_ls_weighting_scheme calc
_refine_ls_wR_factor_gt 0.0871
_refine_ls_wR_factor_ref 0.0908
_reflns_Friedel_coverage 0.627
_reflns_Friedel_fraction_full 0.737
_reflns_Friedel_fraction_max 0.624
_reflns_number_gt 29574
_reflns_number_total 33304
_reflns_threshold_expression 'I > 2\s(I)'
_cod_data_source_file ic5b02363_si_002.cif
_cod_data_source_block 1c
_cod_original_cell_volume 3515.6(2)
_cod_database_code 4346919
_shelx_shelxl_version_number 2014/7
_shelx_space_group_comment
;
The symmetry employed for this shelxl refinement is uniquely defined
by the following loop, which should always be used as a source of
symmetry information in preference to the above space-group names.
They are only intended as comments.
;
_shelx_estimated_absorpt_t_min 0.488
_shelx_estimated_absorpt_t_max 0.679

loop_
_space_group_symop_operation_xyz
'x, y, z'

loop_
_atom_site_label
_atom_site_type_symbol
_atom_site_fract_x
_atom_site_fract_y
_atom_site_fract_z
_atom_site_U_iso_or_equiv
_atom_site_adp_type
_atom_site_occupancy
_atom_site_site_symmetry_order
_atom_site_calc_flag
_atom_site_refinement_flags_posn
_atom_site_refinement_flags_adp
Pt1 Pt 0.81860(2) 0.70518(2) 0.45174(2) 0.02926(7) Uani 1 1 d . .
Pt2 Pt 0.80913(2) 0.19441(2) 0.91142(2) 0.02612(7) Uani 1 1 d . .
Pt3 Pt 0.52837(2) 0.52871(2) 0.34866(2) 0.02996(7) Uani 1 1 d . .
Pt4 Pt 0.11102(2) 0.36485(2) 0.01391(2) 0.02636(7) Uani 1 1 d . .
S1 S 0.82155(17) 0.81204(14) 0.35171(11) 0.0356(4) Uani 1 1 d . .
S2 S 0.64562(16) 0.29227(13) 0.98041(10) 0.0344(4) Uani 1 1 d . .
S3 S 0.59949(19) 0.59906(16) 0.40913(12) 0.0407(5) Uani 1 1 d . .
S4 S 0.01386(17) 0.31655(14) -0.04453(11) 0.0350(4) Uani 1 1 d . .
N1 N 0.9566(5) 0.6172(4) 0.3779(3) 0.0341(14) Uani 1 1 d . .
H1 H 1.0043 0.5805 0.4023 0.041 Uiso 1 1 calc R U
H2 H 0.9303 0.5829 0.3603 0.041 Uiso 1 1 calc R U
N2 N 0.7989(5) 0.1058(4) 1.0083(3) 0.0303(13) Uani 1 1 d . .
H3 H 0.8223 0.0488 0.9961 0.036 Uiso 1 1 calc R U
H4 H 0.8452 0.1107 1.0313 0.036 Uiso 1 1 calc R U
N3 N 0.6273(5) 0.5798(5) 0.2519(3) 0.0330(14) Uani 1 1 d . .
H5 H 0.6579 0.5380 0.2194 0.040 Uiso 1 1 calc R U
H6 H 0.5827 0.6284 0.2330 0.040 Uiso 1 1 calc R U
N4 N -0.0052(5) 0.3333(5) 0.1125(4) 0.0367(15) Uani 1 1 d . .
H7 H 0.0335 0.2986 0.1431 0.044 Uiso 1 1 calc R U
H8 H -0.0487 0.3846 0.1334 0.044 Uiso 1 1 calc R U
P1 P 0.66878(17) 0.80521(16) 0.51975(11) 0.0358(5) Uani 1 1 d . .
P2 P 0.82906(18) 0.60071(16) 0.54968(11) 0.0351(5) Uani 1 1 d . .
P3 P 0.80585(16) 0.29398(15) 0.81333(11) 0.0300(4) Uani 1 1 d . .
P4 P 0.96830(17) 0.09263(15) 0.84767(12) 0.0338(5) Uani 1 1 d . .
P5 P 0.43458(18) 0.47025(16) 0.45424(12) 0.0355(5) Uani 1 1 d . .
P6 P 0.46130(16) 0.46320(14) 0.28489(11) 0.0317(4) Uani 1 1 d . .
P7 P 0.21310(16) 0.41165(14) -0.09416(11) 0.0304(4) Uani 1 1 d . .
P8 P 0.19987(15) 0.41104(12) 0.07609(10) 0.0266(4) Uani 1 1 d . .
C1 C 0.9365(6) 0.7428(5) 0.2820(4) 0.0399(16) Uani 1 1 d . .
H9 H 0.9045 0.7158 0.2561 0.048 Uiso 1 1 calc R U
H10 H 0.9761 0.7815 0.2465 0.048 Uiso 1 1 calc R U
C2 C 0.4263(7) 0.6546(6) 0.1139(5) 0.046(2) Uani 1 1 d . .
H11 H 0.3925 0.7169 0.1079 0.056 Uiso 1 1 calc R U
C3 C 0.4156(7) 0.6114(6) 0.1841(5) 0.0411(19) Uani 1 1 d . .
H12 H 0.3728 0.6440 0.2250 0.049 Uiso 1 1 calc R U
C4 C -0.1105(6) 0.3228(5) 0.0336(4) 0.0361(15) Uani 1 1 d . .
H13 H -0.1576 0.3856 0.0379 0.043 Uiso 1 1 calc R U
H14 H -0.1543 0.2885 0.0258 0.043 Uiso 1 1 calc R U
C5 C -0.0788(6) 0.2861(6) 0.1031(4) 0.0344(17) Uani 1 1 d . .
H15 H -0.1483 0.2977 0.1444 0.041 Uiso 1 1 calc R U
C6 C -0.0167(7) 0.1810(5) 0.1047(4) 0.0398(16) Uani 1 1 d . .
C7 C 0.3591(6) 0.4002(6) -0.1020(5) 0.043(2) Uani 1 1 d . .
H16 H 0.4009 0.3360 -0.1005 0.052 Uiso 1 1 calc R U
H17 H 0.3916 0.4274 -0.1499 0.052 Uiso 1 1 calc R U
C8 C 0.3783(6) 0.4428(6) -0.0432(4) 0.0346(17) Uani 1 1 d . .
H18 H 0.3304 0.5054 -0.0402 0.042 Uiso 1 1 calc R U
H19 H 0.4566 0.4428 -0.0580 0.042 Uiso 1 1 calc R U
C9 C 0.3519(6) 0.3914(5) 0.0335(4) 0.0344(16) Uani 1 1 d . .
H20 H 0.3828 0.4108 0.0651 0.041 Uiso 1 1 calc R U
H21 H 0.3890 0.3268 0.0289 0.041 Uiso 1 1 calc R U
C10 C 0.2332(7) 0.3545(6) -0.1722(4) 0.0372(18) Uani 1 1 d . .
C11 C 0.2733(7) 0.2600(6) -0.1685(5) 0.0420(19) Uani 1 1 d . .
H22 H 0.2818 0.2279 -0.1242 0.050 Uiso 1 1 calc R U
C12 C 0.3009(7) 0.2131(7) -0.2293(6) 0.057(3) Uani 1 1 d . .
H23 H 0.3333 0.1503 -0.2272 0.068 Uiso 1 1 calc R U
C13 C 0.2796(9) 0.2608(8) -0.2933(7) 0.068(3) Uani 1 1 d . .
H24 H 0.2935 0.2297 -0.3337 0.082 Uiso 1 1 calc R U
C14 C 0.2385(10) 0.3531(9) -0.2976(6) 0.071(3) Uani 1 1 d . .
H25 H 0.2276 0.3847 -0.3416 0.085 Uiso 1 1 calc R U
C15 C 0.2127(9) 0.3999(7) -0.2374(5) 0.057(3) Uani 1 1 d . .
H26 H 0.1813 0.4628 -0.2404 0.069 Uiso 1 1 calc R U
C16 C 0.1427(7) 0.5312(5) -0.1141(4) 0.0339(17) Uani 1 1 d . .
C17 C 0.0226(7) 0.5617(5) -0.0933(4) 0.0346(17) Uani 1 1 d . .
H27 H -0.0185 0.5209 -0.0723 0.042 Uiso 1 1 calc R U
C18 C -0.0339(8) 0.6551(6) -0.1050(5) 0.046(2) Uani 1 1 d . .
H28 H -0.1127 0.6757 -0.0927 0.055 Uiso 1 1 calc R U
C19 C 0.0285(8) 0.7168(6) -0.1351(5) 0.049(2) Uani 1 1 d . .
H29 H -0.0089 0.7785 -0.1410 0.059 Uiso 1 1 calc R U
C20 C 0.1436(9) 0.6863(6) -0.1555(5) 0.049(2) Uani 1 1 d . .
H30 H 0.1847 0.7272 -0.1768 0.059 Uiso 1 1 calc R U
C21 C 0.2010(8) 0.5942(6) -0.1449(5) 0.0418(19) Uani 1 1 d . .
H31 H 0.2798 0.5747 -0.1588 0.050 Uiso 1 1 calc R U
C22 C 0.1397(6) 0.5303(5) 0.0881(4) 0.0319(16) Uani 1 1 d . .
C23 C 0.0333(6) 0.5773(5) 0.0789(4) 0.0386(17) Uani 1 1 d . .
H32 H -0.0076 0.5452 0.0690 0.046 Uiso 1 1 calc R U
C24 C -0.0141(7) 0.6697(5) 0.0840(5) 0.049(2) Uani 1 1 d . .
H33 H -0.0846 0.6995 0.0760 0.058 Uiso 1 1 calc R U
C25 C 0.0442(8) 0.7170(6) 0.1009(5) 0.053(2) Uani 1 1 d . .
H34 H 0.0125 0.7792 0.1055 0.063 Uiso 1 1 calc R U
C26 C 0.1493(8) 0.6729(6) 0.1110(5) 0.050(2) Uani 1 1 d . .
H35 H 0.1885 0.7056 0.1220 0.060 Uiso 1 1 calc R U
C27 C 0.1976(6) 0.5806(5) 0.1050(4) 0.0381(17) Uani 1 1 d . .
H36 H 0.2687 0.5517 0.1121 0.046 Uiso 1 1 calc R U
C28 C 0.1932(6) 0.3565(5) 0.1683(4) 0.0284(14) Uani 1 1 d . .
C29 C 0.1304(6) 0.4024(5) 0.2293(4) 0.0325(15) Uani 1 1 d . .
H37 H 0.0893 0.4633 0.2238 0.039 Uiso 1 1 calc R U
C30 C 0.1266(7) 0.3596(6) 0.3003(4) 0.0412(19) Uani 1 1 d . .
H38 H 0.0852 0.3920 0.3416 0.049 Uiso 1 1 calc R U
C31 C 0.1860(7) 0.2679(6) 0.3076(5) 0.047(2) Uani 1 1 d . .
H39 H 0.1824 0.2374 0.3539 0.056 Uiso 1 1 calc R U
C32 C 0.2499(7) 0.2230(6) 0.2457(5) 0.048(2) Uani 1 1 d . .
H40 H 0.2906 0.1620 0.2511 0.057 Uiso 1 1 calc R U
C33 C 0.2563(7) 0.2640(5) 0.1766(5) 0.0414(19) Uani 1 1 d . .
H41 H 0.3013 0.2319 0.1357 0.050 Uiso 1 1 calc R U
O1 O 1.1108(5) 0.6737(4) 0.4011(3) 0.0544(15) Uani 1 1 d . .
C34 C 1.0197(6) 0.6688(5) 0.3147(4) 0.0338(15) Uani 1 1 d . .
H42 H 1.0668 0.6263 0.2768 0.041 Uiso 1 1 calc R U
O2 O 1.1502(5) 0.7508(4) 0.2930(4) 0.0523(16) Uani 1 1 d . .
C35 C 1.1007(6) 0.7020(5) 0.3387(4) 0.0358(15) Uani 1 1 d . .
O3 O 0.6437(5) 0.0518(4) 0.9776(3) 0.0499(13) Uani 1 1 d . .
C36 C 0.5700(7) 0.7559(7) 0.5917(5) 0.050(2) Uani 1 1 d . .
H43 H 0.5099 0.8047 0.6185 0.059 Uiso 1 1 calc R U
H44 H 0.5355 0.7277 0.5685 0.059 Uiso 1 1 calc R U
O4 O 0.5026(5) 0.1115(5) 1.0725(3) 0.0502(16) Uani 1 1 d . .
C37 C 0.6196(8) 0.6872(7) 0.6455(5) 0.050(2) Uani 1 1 d . .
H45 H 0.5589 0.6784 0.6884 0.060 Uiso 1 1 calc R U
H46 H 0.6679 0.7100 0.6613 0.060 Uiso 1 1 calc R U
O5 O 0.8261(5) 0.4508(4) 0.2388(4) 0.0707(19) Uani 1 1 d . .
C38 C 0.6923(8) 0.5917(7) 0.6119(5) 0.053(3) Uani 1 1 d . .
H47 H 0.6514 0.5754 0.5851 0.064 Uiso 1 1 calc R U
H48 H 0.7047 0.5448 0.6511 0.064 Uiso 1 1 calc R U
O6 O 0.8861(4) 0.5213(4) 0.3016(3) 0.0549(14) Uani 1 1 d . .
C39 C 0.5751(6) 0.8857(6) 0.4677(4) 0.0364(17) Uani 1 1 d . .
O7 O 0.0790(6) 0.1543(4) 0.1183(4) 0.0622(16) Uani 1 1 d D .
C40 C 0.5666(9) 0.9742(7) 0.4544(5) 0.055(3) Uani 1 1 d . .
H49 H 0.6100 0.9969 0.4716 0.066 Uiso 1 1 calc R U
O8 O -0.0675(5) 0.1351(3) 0.0936(3) 0.0455(12) Uani 1 1 d . .
C41 C 0.4961(10) 1.0315(7) 0.4162(6) 0.056(3) Uani 1 1 d . .
H50 H 0.4914 1.0928 0.4078 0.067 Uiso 1 1 calc R U
O9 O 1.2784(7) 0.9842(6) 0.2847(4) 0.086(2) Uiso 1 1 d D .
C42 C 0.4293(10) 0.9984(8) 0.3891(6) 0.063(3) Uani 1 1 d . .
H51 H 0.3810 1.0367 0.3626 0.076 Uiso 1 1 calc R U
O10 O 0.4817(6) 0.0185(4) 1.2123(3) 0.0604(16) Uiso 1 1 d . .
C43 C 0.4386(9) 0.9088(8) 0.4035(5) 0.058(3) Uani 1 1 d . .
H52 H 0.3940 0.8866 0.3870 0.070 Uiso 1 1 calc R U
O11 O 0.3865(11) -0.1090(9) 1.0947(7) 0.147(4) Uiso 1 1 d . .
C44 C 0.5112(8) 0.8486(6) 0.4414(5) 0.048(2) Uani 1 1 d . .
H53 H 0.5178 0.7870 0.4491 0.058 Uiso 1 1 calc R U
O12 O 1.3265(7) 0.8003(5) 0.3024(4) 0.075(2) Uiso 1 1 d . .
C45 C 0.7085(8) 0.8760(6) 0.5632(5) 0.045(2) Uani 1 1 d . .
O13 O 0.4903(6) 0.0757(5) 0.8991(4) 0.0724(18) Uiso 1 1 d . .
C46 C 0.8103(8) 0.8953(7) 0.5325(5) 0.047(2) Uani 1 1 d . .
H54 H 0.8611 0.8660 0.4913 0.056 Uiso 1 1 calc R U
O14 O 0.9568(5) 0.9669(4) 0.1575(3) 0.0655(16) Uiso 1 1 d . .
C47 C 0.8387(10) 0.9525(7) 0.5584(7) 0.066(3) Uani 1 1 d . .
H55 H 0.9091 0.9619 0.5367 0.079 Uiso 1 1 calc R U
O15 O 0.5366(6) -0.2192(5) 1.1850(4) 0.0720(18) Uiso 1 1 d . .
C48 C 0.7615(10) 1.0002(7) 0.6198(7) 0.064(3) Uani 1 1 d . .
H56 H 0.7804 1.0415 0.6386 0.076 Uiso 1 1 calc R U
O16 O 1.1693(6) 0.8595(5) 0.1676(4) 0.0658(18) Uiso 1 1 d D .
C49 C 0.6633(12) 0.9853(9) 0.6497(6) 0.078(4) Uani 1 1 d . .
H57 H 0.6129 1.0173 0.6897 0.093 Uiso 1 1 calc R U
O17 O 0.7905(6) -0.1337(5) 0.9860(4) 0.082(2) Uiso 1 1 d . .
C50 C 0.6304(10) 0.9232(8) 0.6245(5) 0.065(3) Uani 1 1 d . .
H58 H 0.5603 0.9135 0.6470 0.078 Uiso 1 1 calc R U
O18 O 0.9220(7) 0.2830(5) 0.2965(4) 0.083(2) Uiso 1 1 d . .
C51 C 0.9031(7) 0.6206(6) 0.6061(4) 0.042(2) Uani 1 1 d . .
O19 O 0.8190(6) -0.0881(4) 1.1076(3) 0.0648(16) Uiso 1 1 d . .
C52 C 0.9815(8) 0.6672(7) 0.5782(5) 0.049(2) Uani 1 1 d . .
H59 H 0.9899 0.6940 0.5304 0.059 Uiso 1 1 calc R U
O20 O 0.6547(5) -0.1278(4) 1.2337(3) 0.0584(15) Uiso 1 1 d . .
C53 C 1.0477(8) 0.6766(7) 0.6162(5) 0.052(2) Uani 1 1 d . .
H60 H 1.1032 0.7052 0.5937 0.063 Uiso 1 1 calc R U
O21 O 0.3290(10) 0.0766(8) 1.0550(7) 0.132(4) Uiso 1 1 d . .
C54 C 1.0310(8) 0.6438(8) 0.6862(5) 0.055(2) Uani 1 1 d . .
H61 H 1.0722 0.6539 0.7134 0.066 Uiso 1 1 calc R U
O22 O 0.5244(8) 0.8032(6) -0.0404(5) 0.097(3) Uiso 1 1 d . .
C55 C 0.9576(8) 0.5970(8) 0.7190(5) 0.060(3) Uani 1 1 d . .
H62 H 0.9501 0.5730 0.7675 0.073 Uiso 1 1 calc R U
O23 O 1.2047(8) 0.7747(7) 0.4493(5) 0.110(3) Uiso 1 1 d . .
C56 C 0.8909(8) 0.5842(7) 0.6787(5) 0.047(2) Uani 1 1 d . .
H63 H 0.8394 0.5516 0.7008 0.056 Uiso 1 1 calc R U
O24 O 0.6954(8) -0.2718(6) 1.0384(5) 0.103(3) Uiso 1 1 d . .
C57 C 0.8985(7) 0.4839(5) 0.5241(4) 0.0362(18) Uani 1 1 d . .
O25 O 1.1280(14) 1.0596(11) 0.4131(8) 0.178(6) Uiso 1 1 d . .
C58 C 0.9928(7) 0.4285(6) 0.5485(4) 0.039(2) Uani 1 1 d . .
H124 H 1.0224 0.4522 0.5756 0.047 Uiso 1 1 calc R U
O26 O 1.3413(8) -0.0528(7) 0.7892(5) 0.106(3) Uiso 1 1 d . .
C59 C 1.0421(9) 0.3364(7) 0.5313(5) 0.057(3) Uani 1 1 d . .
H64 H 1.1070 0.2999 0.5442 0.068 Uiso 1 1 calc R U
O27 O 0.7750(9) -0.4492(8) 1.0732(6) 0.127(3) Uiso 1 1 d . .
C60 C 0.9916(11) 0.3027(7) 0.4953(6) 0.065(3) Uani 1 1 d . .
H65 H 1.0183 0.2413 0.4873 0.078 Uiso 1 1 calc R U
O28 O 1.5219(8) -0.0777(6) 0.8363(5) 0.102(3) Uiso 1 1 d . .
C61 C 0.9024(11) 0.3583(8) 0.4708(6) 0.064(3) Uani 1 1 d . .
H66 H 0.8727 0.3339 0.4442 0.077 Uiso 1 1 calc R U
O29 O 0.8800(11) 1.0009(9) 0.3069(7) 0.155(4) Uiso 1 1 d . .
C62 C 0.8555(9) 0.4469(7) 0.4836(5) 0.051(2) Uani 1 1 d . .
H67 H 0.7953 0.4829 0.4655 0.061 Uiso 1 1 calc R U
C63 C 0.6360(6) 0.2273(5) 1.0700(4) 0.0355(16) Uani 1 1 d . .
H68 H 0.6799 0.2425 1.0951 0.043 Uiso 1 1 calc R U
H69 H 0.5576 0.2427 1.1001 0.043 Uiso 1 1 calc R U
C64 C 0.6812(6) 0.1254(5) 1.0597(3) 0.0307(13) Uani 1 1 d . .
H70 H 0.6861 0.0928 1.1074 0.037 Uiso 1 1 calc R U
C65 C 0.6021(6) 0.0939(5) 1.0340(4) 0.0353(15) Uani 1 1 d . .
C66 C 0.9426(6) 0.2987(5) 0.7526(4) 0.0336(17) Uani 1 1 d . .
H71 H 0.9301 0.3425 0.7115 0.040 Uiso 1 1 calc R U
H72 H 0.9784 0.3214 0.7789 0.040 Uiso 1 1 calc R U
C67 C 1.0241(7) 0.2110(7) 0.7225(5) 0.044(2) Uani 1 1 d . .
H73 H 1.0873 0.2239 0.6837 0.053 Uiso 1 1 calc R U
H74 H 0.9862 0.1842 0.7009 0.053 Uiso 1 1 calc R U
C68 C 1.0699(7) 0.1422(7) 0.7802(5) 0.045(2) Uani 1 1 d . .
H75 H 1.0993 0.1718 0.8059 0.055 Uiso 1 1 calc R U
H76 H 1.1330 0.0936 0.7553 0.055 Uiso 1 1 calc R U
C69 C 0.7335(6) 0.4132(6) 0.8296(4) 0.0332(17) Uani 1 1 d . .
C70 C 0.7753(8) 0.4550(6) 0.8666(4) 0.0412(19) Uani 1 1 d . .
H77 H 0.8377 0.4212 0.8831 0.049 Uiso 1 1 calc R U
C71 C 0.7261(8) 0.5470(6) 0.8797(5) 0.049(2) Uani 1 1 d . .
H78 H 0.7570 0.5744 0.9031 0.059 Uiso 1 1 calc R U
C72 C 0.6317(9) 0.5962(7) 0.8574(5) 0.054(2) Uani 1 1 d . .
H79 H 0.5974 0.6571 0.8665 0.064 Uiso 1 1 calc R U
C73 C 0.5878(9) 0.5552(6) 0.8217(5) 0.049(2) Uani 1 1 d . .
H80 H 0.5239 0.5889 0.8065 0.059 Uiso 1 1 calc R U
C74 C 0.6376(7) 0.4646(6) 0.8080(5) 0.044(2) Uani 1 1 d . .
H81 H 0.6065 0.4378 0.7842 0.052 Uiso 1 1 calc R U
C75 C 0.7330(6) 0.2717(5) 0.7558(4) 0.0309(17) Uani 1 1 d . .
C76 C 0.7575(8) 0.2947(7) 0.6806(5) 0.053(2) Uani 1 1 d . .
H82 H 0.8163 0.3195 0.6568 0.063 Uiso 1 1 calc R U
C77 C 0.6978(10) 0.2814(8) 0.6431(6) 0.064(3) Uani 1 1 d . .
H83 H 0.7117 0.3015 0.5935 0.077 Uiso 1 1 calc R U
C78 C 0.6129(9) 0.2377(8) 0.6749(6) 0.062(3) Uani 1 1 d . .
H84 H 0.5732 0.2268 0.6470 0.074 Uiso 1 1 calc R U
C79 C 0.5918(8) 0.2119(7) 0.7500(5) 0.046(2) Uani 1 1 d . .
H85 H 0.5376 0.1821 0.7729 0.055 Uiso 1 1 calc R U
C80 C 0.6494(6) 0.2295(6) 0.7904(4) 0.0322(17) Uani 1 1 d . .
H86 H 0.6330 0.2135 0.8407 0.039 Uiso 1 1 calc R U
C81 C 0.9408(7) 0.0165(5) 0.7996(4) 0.0362(17) Uani 1 1 d . .
C82 C 0.8357(8) 0.0050(6) 0.8224(5) 0.043(2) Uani 1 1 d . .
H87 H 0.7779 0.0392 0.8587 0.051 Uiso 1 1 calc R U
C83 C 0.8156(9) -0.0592(7) 0.7904(6) 0.054(2) Uani 1 1 d . .
H88 H 0.7448 -0.0683 0.8050 0.065 Uiso 1 1 calc R U
C84 C 0.9030(11) -0.1077(8) 0.7372(6) 0.072(4) Uani 1 1 d . .
H89 H 0.8910 -0.1514 0.7167 0.086 Uiso 1 1 calc R U
C85 C 1.0068(9) -0.0948(7) 0.7130(6) 0.061(3) Uani 1 1 d . .
H90 H 1.0637 -0.1266 0.6750 0.073 Uiso 1 1 calc R U
C86 C 1.0255(8) -0.0343(7) 0.7455(5) 0.055(2) Uani 1 1 d . .
H91 H 1.0972 -0.0268 0.7310 0.065 Uiso 1 1 calc R U
C87 C 1.0568(6) 0.0190(5) 0.9046(4) 0.0354(17) Uani 1 1 d . .
C88 C 1.1089(8) 0.0491(7) 0.9371(6) 0.056(3) Uani 1 1 d . .
H92 H 1.0976 0.1113 0.9329 0.067 Uiso 1 1 calc R U
C89 C 1.1803(9) -0.0064(7) 0.9777(6) 0.062(3) Uani 1 1 d . .
H93 H 1.2145 0.0178 1.0013 0.074 Uiso 1 1 calc R U
C90 C 1.1992(10) -0.1010(8) 0.9819(6) 0.064(3) Uani 1 1 d . .
H94 H 1.2507 -0.1407 1.0057 0.077 Uiso 1 1 calc R U
C91 C 1.1451(10) -0.1322(8) 0.9528(6) 0.063(3) Uani 1 1 d . .
H95 H 1.1559 -0.1945 0.9591 0.076 Uiso 1 1 calc R U
C92 C 1.0723(8) -0.0795(6) 0.9131(5) 0.049(2) Uani 1 1 d . .
H96 H 1.0349 -0.1046 0.8926 0.058 Uiso 1 1 calc R U
C93 C 0.6695(6) 0.6592(5) 0.3302(4) 0.0387(16) Uani 1 1 d . .
H97 H 0.6156 0.7163 0.3196 0.046 Uiso 1 1 calc R U
H98 H 0.7294 0.6728 0.3410 0.046 Uiso 1 1 calc R U
C94 C 0.7196(7) 0.6054(6) 0.2637(5) 0.0393(19) Uani 1 1 d . .
H99 H 0.7465 0.6448 0.2210 0.047 Uiso 1 1 calc R U
C95 C 0.8199(6) 0.5190(6) 0.2690(5) 0.0460(18) Uani 1 1 d . .
C96 C 0.2888(7) 0.4797(6) 0.4604(4) 0.0369(18) Uani 1 1 d . .
H100 H 0.2548 0.4538 0.5084 0.044 Uiso 1 1 calc R U
H101 H 0.2462 0.5436 0.4569 0.044 Uiso 1 1 calc R U
C97 C 0.2764(7) 0.4336(7) 0.4020(5) 0.048(2) Uani 1 1 d . .
H102 H 0.1981 0.4343 0.4145 0.058 Uiso 1 1 calc R U
H103 H 0.3230 0.3707 0.4032 0.058 Uiso 1 1 calc R U
C98 C 0.3099(6) 0.4774(6) 0.3231(4) 0.0369(17) Uani 1 1 d . .
H104 H 0.2690 0.5418 0.3229 0.044 Uiso 1 1 calc R U
H105 H 0.2862 0.4511 0.2916 0.044 Uiso 1 1 calc R U
C99 C 0.4165(8) 0.5213(7) 0.5382(5) 0.049(2) Uani 1 1 d . .
C100 C 0.3576(8) 0.6106(7) 0.5435(6) 0.060(3) Uani 1 1 d . .
H106 H 0.3286 0.6447 0.5057 0.071 Uiso 1 1 calc R U
C101 C 0.3412(9) 0.6505(9) 0.6065(7) 0.080(4) Uani 1 1 d . .
H107 H 0.3028 0.7121 0.6110 0.096 Uiso 1 1 calc R U
C102 C 0.3833(10) 0.5967(10) 0.6623(6) 0.075(4) Uani 1 1 d . .
H108 H 0.3711 0.6225 0.7051 0.090 Uiso 1 1 calc R U
C103 C 0.4409(11) 0.5089(9) 0.6563(6) 0.081(4) Uani 1 1 d . .
H109 H 0.4698 0.4747 0.6942 0.097 Uiso 1 1 calc R U
C104 C 0.4576(9) 0.4687(8) 0.5944(5) 0.064(3) Uani 1 1 d . .
H110 H 0.4960 0.4071 0.5904 0.076 Uiso 1 1 calc R U
C105 C 0.5079(7) 0.3496(6) 0.4703(4) 0.041(2) Uani 1 1 d . .
C106 C 0.6264(9) 0.3205(7) 0.4483(6) 0.052(2) Uani 1 1 d . .
H111 H 0.6653 0.3623 0.4246 0.062 Uiso 1 1 calc R U
C107 C 0.6864(10) 0.2319(8) 0.4610(6) 0.056(3) Uani 1 1 d . .
H112 H 0.7653 0.2135 0.4469 0.068 Uiso 1 1 calc R U
C108 C 0.6295(10) 0.1719(8) 0.4941(5) 0.060(3) Uani 1 1 d . .
H113 H 0.6705 0.1113 0.5010 0.073 Uiso 1 1 calc R U
C109 C 0.5136(12) 0.1962(8) 0.5181(6) 0.068(3) Uani 1 1 d . .
H114 H 0.4763 0.1536 0.5424 0.082 Uiso 1 1 calc R U
C110 C 0.4520(9) 0.2881(7) 0.5048(5) 0.056(3) Uani 1 1 d . .
H115 H 0.3731 0.3064 0.5198 0.067 Uiso 1 1 calc R U
C111 C 0.5293(7) 0.3438(5) 0.2754(4) 0.0356(17) Uani 1 1 d . .
C112 C 0.6444(6) 0.3080(6) 0.2748(4) 0.0388(17) Uani 1 1 d . .
H116 H 0.6822 0.3456 0.2805 0.047 Uiso 1 1 calc R U
C113 C 0.7013(7) 0.2154(5) 0.2656(4) 0.0431(18) Uani 1 1 d . .
H117 H 0.7777 0.1923 0.2637 0.052 Uiso 1 1 calc R U
C114 C 0.6468(8) 0.1598(6) 0.2594(5) 0.050(2) Uani 1 1 d . .
H118 H 0.6846 0.0984 0.2536 0.061 Uiso 1 1 calc R U
C115 C 0.5360(10) 0.1948(7) 0.2619(5) 0.060(3) Uani 1 1 d . .
H119 H 0.4980 0.1553 0.2601 0.071 Uiso 1 1 calc R U
C116 C 0.4749(7) 0.2872(6) 0.2671(4) 0.0450(19) Uani 1 1 d . .
H120 H 0.4003 0.3094 0.2650 0.054 Uiso 1 1 calc R U
C117 C 0.4711(6) 0.5161(5) 0.1927(4) 0.0350(16) Uani 1 1 d . .
C118 C 0.5334(7) 0.4696(6) 0.1306(4) 0.0402(18) Uani 1 1 d . .
H121 H 0.5706 0.4077 0.1353 0.048 Uiso 1 1 calc R U
C119 C 0.5407(7) 0.5143(6) 0.0617(4) 0.045(2) Uani 1 1 d . .
H122 H 0.5827 0.4824 0.0201 0.054 Uiso 1 1 calc R U
C120 C 0.4857(8) 0.6066(7) 0.0539(5) 0.050(2) Uani 1 1 d . .
H123 H 0.4894 0.6359 0.0071 0.060 Uiso 1 1 calc R U
O30 O 1.3328(10) -0.1951(8) 0.7286(6) 0.130(4) Uiso 1 1 d . .
O31 O 0.9636(13) 1.1089(10) 0.3543(8) 0.180(5) Uiso 1 1 d . .
O32 O 1.2885(10) -0.0870(8) 0.5891(6) 0.137(4) Uiso 1 1 d D .
O33 O 1.2551(19) 0.1401(15) 0.5476(12) 0.286(10) Uiso 1 1 d . .
O34 O 1.1409(11) -0.0797(10) 0.5278(7) 0.163(5) Uiso 1 1 d D .
O35 O 1.3353(12) 0.0369(10) 0.6477(8) 0.172(5) Uiso 1 1 d . .
O36 O 1.1240(15) 1.0312(12) 0.2187(9) 0.266(9) Uiso 1 1 d D .

loop_
_atom_site_aniso_label
_atom_site_aniso_U_11
_atom_site_aniso_U_22
_atom_site_aniso_U_33
_atom_site_aniso_U_23
_atom_site_aniso_U_13
_atom_site_aniso_U_12
Pt1 0.03041(15) 0.03561(16) 0.02575(16) 0.00056(12) -0.00664(11) -0.01781(13)
Pt2 0.02297(13) 0.03037(15) 0.02537(15) -0.00084(12) -0.00538(10) -0.01066(12)
Pt3 0.03040(15) 0.03437(16) 0.03048(17) -0.00646(13) -0.00678(12) -0.01634(13)
Pt4 0.02539(13) 0.02684(14) 0.02991(16) -0.00316(11) -0.00720(11) -0.01193(11)
S1 0.0381(10) 0.0410(10) 0.0276(9) 0.0013(7) -0.0069(7) -0.0162(8)
S2 0.0312(9) 0.0328(9) 0.0318(9) 0.0004(7) -0.0053(7) -0.0055(7)
S3 0.0474(11) 0.0486(12) 0.0386(11) -0.0081(9) -0.0127(8) -0.0271(10)
S4 0.0393(10) 0.0402(10) 0.0353(10) -0.0008(8) -0.0148(8) -0.0214(8)
N1 0.041(3) 0.033(3) 0.029(3) -0.008(2) -0.005(2) -0.013(3)
N2 0.025(3) 0.036(3) 0.031(3) -0.003(2) -0.005(2) -0.014(2)
N3 0.041(3) 0.038(3) 0.026(3) -0.004(2) -0.010(3) -0.018(3)
N4 0.037(3) 0.043(4) 0.036(4) -0.009(3) -0.003(3) -0.024(3)
P1 0.0317(10) 0.0471(12) 0.0261(10) -0.0030(9) -0.0027(8) -0.0143(9)
P2 0.0361(10) 0.0454(12) 0.0282(11) 0.0047(9) -0.0104(8) -0.0206(10)
P3 0.0290(9) 0.0351(11) 0.0275(10) 0.0011(8) -0.0058(8) -0.0156(9)
P4 0.0277(9) 0.0387(11) 0.0326(11) -0.0013(9) -0.0059(8) -0.0103(9)
P5 0.0357(10) 0.0446(11) 0.0305(10) -0.0062(9) -0.0038(8) -0.0212(9)
P6 0.0303(9) 0.0366(10) 0.0331(9) -0.0061(8) -0.0069(7) -0.0164(8)
P7 0.0287(9) 0.0328(10) 0.0309(10) -0.0036(8) -0.0052(7) -0.0134(8)
P8 0.0256(8) 0.0248(8) 0.0317(9) -0.0042(7) -0.0091(7) -0.0087(7)
C1 0.036(4) 0.050(4) 0.030(4) -0.008(3) -0.002(3) -0.014(3)
C2 0.047(5) 0.040(4) 0.061(5) 0.000(4) -0.026(4) -0.015(4)
C3 0.042(4) 0.048(5) 0.043(4) -0.008(4) -0.014(3) -0.021(4)
C4 0.032(3) 0.034(3) 0.048(4) 0.003(3) -0.016(3) -0.016(3)
C5 0.035(4) 0.042(4) 0.034(4) 0.004(3) -0.010(3) -0.024(4)
C6 0.051(4) 0.038(4) 0.038(4) 0.008(3) -0.015(3) -0.026(4)
C7 0.029(4) 0.051(5) 0.047(5) -0.008(4) 0.000(3) -0.017(4)
C8 0.022(3) 0.045(4) 0.038(4) 0.001(3) -0.006(3) -0.015(3)
C9 0.022(3) 0.044(4) 0.040(4) -0.007(3) -0.007(3) -0.012(3)
C10 0.034(4) 0.052(5) 0.031(4) -0.005(3) -0.005(3) -0.023(4)
C11 0.037(4) 0.047(4) 0.045(4) -0.016(4) -0.006(3) -0.016(4)
C12 0.039(4) 0.067(6) 0.070(6) -0.035(5) 0.000(4) -0.024(4)
C13 0.061(6) 0.086(8) 0.066(7) -0.050(6) 0.015(5) -0.043(6)
C14 0.096(8) 0.096(9) 0.033(5) -0.008(5) -0.007(5) -0.054(8)
C15 0.086(7) 0.052(5) 0.047(5) 0.009(4) -0.021(5) -0.042(5)
C16 0.041(4) 0.036(4) 0.028(4) -0.007(3) -0.011(3) -0.011(3)
C17 0.040(4) 0.030(4) 0.036(4) 0.009(3) -0.014(3) -0.017(3)
C18 0.053(5) 0.038(4) 0.045(5) 0.003(4) -0.022(4) -0.008(4)
C19 0.068(6) 0.026(4) 0.059(6) -0.003(4) -0.032(5) -0.008(4)
C20 0.075(6) 0.031(4) 0.050(5) 0.012(4) -0.019(4) -0.033(4)
C21 0.050(5) 0.043(4) 0.037(4) 0.003(4) -0.005(3) -0.031(4)
C22 0.039(4) 0.022(3) 0.034(4) 0.003(3) -0.011(3) -0.011(3)
C23 0.038(4) 0.034(4) 0.048(5) -0.013(3) -0.016(3) -0.009(3)
C24 0.046(5) 0.038(4) 0.050(5) -0.005(3) -0.014(4) 0.004(4)
C25 0.065(6) 0.031(4) 0.041(4) -0.013(3) 0.009(4) -0.006(4)
C26 0.060(5) 0.044(5) 0.057(5) -0.013(4) -0.014(4) -0.029(4)
C27 0.035(4) 0.038(4) 0.047(4) -0.010(3) -0.013(3) -0.014(3)
C28 0.030(3) 0.031(3) 0.032(3) -0.003(3) -0.013(3) -0.014(3)
C29 0.033(3) 0.027(3) 0.039(4) 0.002(3) -0.008(3) -0.015(3)
C30 0.047(4) 0.046(5) 0.038(4) 0.009(3) -0.014(3) -0.026(4)
C31 0.048(5) 0.051(5) 0.046(5) 0.016(4) -0.024(4) -0.021(4)
C32 0.043(4) 0.039(4) 0.060(5) 0.017(4) -0.021(4) -0.014(4)
C33 0.045(4) 0.032(4) 0.051(5) -0.009(3) -0.010(4) -0.017(4)
O1 0.052(3) 0.074(4) 0.050(3) 0.006(3) -0.023(3) -0.033(3)
C34 0.035(4) 0.037(4) 0.029(3) -0.006(3) 0.001(3) -0.017(3)
O2 0.044(3) 0.065(4) 0.059(4) 0.004(3) -0.008(3) -0.039(3)
C35 0.032(3) 0.039(4) 0.039(4) -0.005(3) -0.008(3) -0.015(3)
O3 0.049(3) 0.061(4) 0.052(3) -0.021(3) -0.014(3) -0.025(3)
C36 0.034(4) 0.057(5) 0.052(5) 0.010(4) -0.005(4) -0.022(4)
O4 0.037(3) 0.083(5) 0.040(3) -0.002(3) -0.005(2) -0.037(3)
C37 0.043(5) 0.070(6) 0.032(4) 0.010(4) 0.000(3) -0.027(5)
O5 0.057(4) 0.056(4) 0.108(5) -0.045(4) -0.022(4) -0.010(3)
C38 0.050(5) 0.074(7) 0.042(5) 0.023(5) -0.020(4) -0.034(5)
O6 0.035(3) 0.057(3) 0.077(4) -0.026(3) -0.012(3) -0.013(3)
C39 0.034(4) 0.050(5) 0.028(4) -0.011(3) -0.011(3) -0.011(3)
O7 0.067(4) 0.046(3) 0.090(5) 0.006(3) -0.044(4) -0.022(3)
C40 0.081(7) 0.046(5) 0.047(5) 0.003(4) -0.038(5) -0.015(5)
O8 0.061(3) 0.037(3) 0.053(3) 0.005(2) -0.025(3) -0.029(3)
C41 0.081(7) 0.045(5) 0.057(6) 0.002(5) -0.031(5) -0.031(5)
C42 0.069(7) 0.064(7) 0.057(6) 0.000(5) -0.028(5) -0.013(6)
C43 0.059(6) 0.085(8) 0.046(5) -0.009(5) -0.019(4) -0.034(6)
C44 0.053(5) 0.043(5) 0.055(5) 0.014(4) -0.018(4) -0.030(4)
C45 0.049(5) 0.051(5) 0.034(5) -0.007(4) -0.014(4) -0.010(4)
C46 0.040(4) 0.058(6) 0.047(5) -0.016(4) -0.013(4) -0.014(4)
C47 0.069(7) 0.054(6) 0.083(8) -0.017(5) -0.040(6) -0.007(5)
C48 0.080(7) 0.050(6) 0.081(8) -0.010(5) -0.051(6) -0.017(5)
C49 0.105(10) 0.086(8) 0.042(6) -0.026(5) -0.023(6) -0.016(7)
C50 0.075(7) 0.076(7) 0.038(5) -0.023(5) -0.009(4) -0.013(6)
C51 0.041(4) 0.052(5) 0.029(4) -0.009(4) -0.011(3) -0.007(4)
C52 0.044(5) 0.057(6) 0.048(5) 0.008(4) -0.016(4) -0.023(5)
C53 0.051(5) 0.072(7) 0.050(6) -0.001(5) -0.016(4) -0.038(5)
C54 0.054(5) 0.080(7) 0.046(5) -0.001(5) -0.028(4) -0.028(5)
C55 0.060(6) 0.100(8) 0.029(5) -0.004(5) -0.020(4) -0.027(6)
C56 0.050(5) 0.069(6) 0.029(4) 0.006(4) -0.015(4) -0.028(5)
C57 0.051(5) 0.035(4) 0.026(4) 0.009(3) -0.010(3) -0.024(4)
C58 0.045(5) 0.053(5) 0.026(4) 0.004(4) -0.008(3) -0.025(4)
C59 0.055(6) 0.056(6) 0.042(5) 0.004(4) 0.000(4) -0.013(5)
C60 0.095(8) 0.035(5) 0.056(6) 0.000(4) 0.001(6) -0.033(6)
C61 0.099(9) 0.064(7) 0.048(5) -0.014(5) -0.013(5) -0.050(7)
C62 0.069(6) 0.060(6) 0.039(5) 0.007(4) -0.025(4) -0.036(5)
C63 0.032(4) 0.045(4) 0.029(4) -0.004(3) -0.002(3) -0.018(3)
C64 0.034(3) 0.035(3) 0.023(3) -0.001(3) -0.005(2) -0.015(3)
C65 0.033(3) 0.040(4) 0.037(4) 0.005(3) -0.008(3) -0.023(3)
C66 0.031(4) 0.037(4) 0.033(4) 0.003(3) -0.001(3) -0.021(3)
C67 0.033(4) 0.054(5) 0.044(5) 0.001(4) -0.005(3) -0.020(4)
C68 0.029(4) 0.057(5) 0.038(4) 0.006(4) -0.003(3) -0.010(4)
C69 0.033(4) 0.040(4) 0.024(4) 0.006(3) -0.004(3) -0.016(3)
C70 0.054(5) 0.043(4) 0.029(4) -0.001(3) -0.014(3) -0.016(4)
C71 0.058(5) 0.043(5) 0.056(5) 0.001(4) -0.006(4) -0.036(5)
C72 0.075(6) 0.045(5) 0.031(4) -0.006(4) -0.003(4) -0.016(5)
C73 0.061(6) 0.046(5) 0.027(4) 0.008(4) -0.006(4) -0.010(4)
C74 0.038(4) 0.045(5) 0.036(5) -0.003(4) -0.006(3) -0.003(4)
C75 0.033(4) 0.033(4) 0.031(4) 0.002(3) -0.010(3) -0.018(3)
C76 0.056(5) 0.064(6) 0.039(5) 0.002(4) -0.006(4) -0.029(5)
C77 0.077(7) 0.084(7) 0.042(6) 0.005(5) -0.027(5) -0.033(6)
C78 0.066(6) 0.072(7) 0.055(6) -0.023(5) -0.014(5) -0.024(6)
C79 0.044(5) 0.050(5) 0.049(5) -0.009(4) -0.014(4) -0.017(4)
C80 0.037(4) 0.048(4) 0.019(3) -0.009(3) -0.007(3) -0.021(4)
C81 0.045(4) 0.033(4) 0.026(4) 0.000(3) -0.011(3) -0.007(3)
C82 0.046(5) 0.037(4) 0.054(5) -0.011(4) -0.021(4) -0.012(4)
C83 0.062(6) 0.055(6) 0.061(6) -0.017(5) -0.033(5) -0.015(5)
C84 0.103(9) 0.056(6) 0.058(7) -0.021(5) -0.046(7) 0.003(6)
C85 0.061(6) 0.061(6) 0.054(6) -0.027(5) -0.013(4) -0.001(5)
C86 0.055(5) 0.054(5) 0.038(5) -0.006(4) 0.001(4) -0.010(4)
C87 0.032(4) 0.033(4) 0.039(4) -0.006(3) -0.001(3) -0.013(3)
C88 0.064(6) 0.045(5) 0.067(6) -0.011(4) -0.037(5) -0.007(4)
C89 0.078(7) 0.054(5) 0.068(7) -0.012(5) -0.044(6) -0.013(5)
C90 0.071(7) 0.065(7) 0.054(6) 0.008(5) -0.029(5) -0.012(6)
C91 0.084(8) 0.046(5) 0.059(7) 0.006(5) -0.034(6) -0.012(6)
C92 0.047(5) 0.036(5) 0.065(6) 0.005(4) -0.016(4) -0.021(4)
C93 0.039(4) 0.037(4) 0.050(4) -0.003(3) -0.011(3) -0.024(3)
C94 0.041(4) 0.046(5) 0.039(5) -0.012(4) -0.004(3) -0.026(4)
C95 0.037(4) 0.050(4) 0.058(5) -0.014(4) -0.005(3) -0.024(4)
C96 0.042(4) 0.053(5) 0.024(4) -0.006(3) -0.002(3) -0.031(4)
C97 0.040(4) 0.065(6) 0.048(5) -0.011(4) -0.003(4) -0.032(4)
C98 0.028(3) 0.046(4) 0.044(4) -0.007(3) -0.005(3) -0.023(3)
C99 0.043(5) 0.067(6) 0.039(5) -0.021(4) 0.001(4) -0.024(4)
C100 0.054(5) 0.073(7) 0.058(6) -0.025(5) -0.003(4) -0.030(5)
C101 0.058(6) 0.099(9) 0.087(9) -0.055(8) 0.016(6) -0.037(6)
C102 0.080(7) 0.122(11) 0.038(5) -0.042(7) 0.018(5) -0.064(8)
C103 0.124(11) 0.111(10) 0.038(5) -0.019(6) -0.007(6) -0.080(9)
C104 0.091(8) 0.082(7) 0.040(5) 0.002(5) -0.024(5) -0.053(6)
C105 0.055(5) 0.040(4) 0.031(4) 0.012(3) -0.008(3) -0.029(4)
C106 0.061(6) 0.046(5) 0.059(6) 0.002(4) -0.026(5) -0.024(5)
C107 0.064(6) 0.063(6) 0.052(6) -0.003(5) -0.027(5) -0.023(5)
C108 0.089(8) 0.061(6) 0.046(5) -0.009(5) -0.040(5) -0.019(6)
C109 0.114(10) 0.062(7) 0.051(6) 0.002(5) -0.041(6) -0.041(7)
C110 0.076(7) 0.061(6) 0.047(6) -0.003(5) -0.017(5) -0.042(6)
C111 0.050(5) 0.030(4) 0.031(4) -0.008(3) -0.008(3) -0.018(3)
C112 0.042(4) 0.043(4) 0.034(4) -0.004(3) -0.008(3) -0.018(4)
C113 0.055(5) 0.045(4) 0.029(4) -0.011(3) -0.010(3) -0.012(4)
C114 0.069(6) 0.035(4) 0.045(5) -0.006(3) -0.009(4) -0.019(4)
C115 0.101(8) 0.050(5) 0.045(5) -0.012(4) -0.006(5) -0.055(6)
C116 0.047(5) 0.059(5) 0.041(4) -0.004(4) -0.014(3) -0.029(4)
C117 0.033(3) 0.042(4) 0.037(4) -0.011(3) -0.008(3) -0.018(3)
C118 0.042(4) 0.043(4) 0.037(4) -0.006(3) -0.008(3) -0.017(4)
C119 0.057(5) 0.048(5) 0.031(4) -0.006(3) -0.010(3) -0.019(4)
C120 0.055(5) 0.063(6) 0.040(5) 0.003(4) -0.015(4) -0.032(5)

loop_
_atom_type_symbol
_atom_type_description
_atom_type_scat_dispersion_real
_atom_type_scat_dispersion_imag
_atom_type_scat_source
C C 0.0033 0.0016 'International Tables Vol C Tables 4.2.6.8 and 6.1.1.4'
N N 0.0061 0.0033 'International Tables Vol C Tables 4.2.6.8 and 6.1.1.4'
S S 0.1246 0.1234 'International Tables Vol C Tables 4.2.6.8 and 6.1.1.4'
P P 0.1023 0.0942 'International Tables Vol C Tables 4.2.6.8 and 6.1.1.4'
O O 0.0106 0.0060 'International Tables Vol C Tables 4.2.6.8 and 6.1.1.4'
H H 0.0000 0.0000 'International Tables Vol C Tables 4.2.6.8 and 6.1.1.4'
Pt Pt -1.7033 8.3905 'International Tables Vol C Tables 4.2.6.8 and 6.1.1.4'

loop_
_geom_angle_atom_site_label_1
_geom_angle_atom_site_label_2
_geom_angle_atom_site_label_3
_geom_angle
N1 Pt1 P1 174.44(18)
N1 Pt1 P2 93.01(18)
P1 Pt1 P2 92.23(8)
N1 Pt1 S1 85.20(18)
P1 Pt1 S1 89.70(8)
P2 Pt1 S1 175.58(7)
N2 Pt2 P3 175.50(17)
N2 Pt2 P4 92.10(17)
P3 Pt2 P4 92.22(7)
N2 Pt2 S2 85.28(17)
P3 Pt2 S2 90.39(7)
P4 Pt2 S2 177.25(7)
N3 Pt3 P5 175.80(19)
N3 Pt3 P6 92.13(17)
P5 Pt3 P6 90.53(8)
N3 Pt3 S3 85.51(18)
P5 Pt3 S3 91.87(8)
P6 Pt3 S3 177.56(8)
N4 Pt4 P7 172.2(2)
N4 Pt4 P8 91.78(18)
P7 Pt4 P8 92.01(7)
N4 Pt4 S4 85.53(18)
P7 Pt4 S4 90.64(7)
P8 Pt4 S4 177.30(7)
C1 S1 Pt1 99.3(3)
C63 S2 Pt2 98.9(2)
C93 S3 Pt3 97.6(2)
C4 S4 Pt4 95.7(2)
C34 N1 Pt1 112.3(4)
C34 N1 H1 109.2
Pt1 N1 H1 109.2
C34 N1 H2 109.2
Pt1 N1 H2 109.2
H1 N1 H2 107.9
C64 N2 Pt2 112.7(4)
C64 N2 H3 109.1
Pt2 N2 H3 109.1
C64 N2 H4 109.1
Pt2 N2 H4 109.1
H3 N2 H4 107.8
C94 N3 Pt3 113.2(5)
C94 N3 H5 108.9
Pt3 N3 H5 108.9
C94 N3 H6 108.9
Pt3 N3 H6 108.9
H5 N3 H6 107.8
C5 N4 Pt4 114.5(5)
C5 N4 H7 108.6
Pt4 N4 H7 108.6
C5 N4 H8 108.6
Pt4 N4 H8 108.6
H7 N4 H8 107.6
C45 P1 C36 106.9(5)
C45 P1 C39 104.5(4)
C36 P1 C39 101.9(4)
C45 P1 Pt1 112.8(3)
C36 P1 Pt1 115.2(3)
C39 P1 Pt1 114.4(3)
C51 P2 C57 107.1(4)
C51 P2 C38 106.3(4)
C57 P2 C38 100.7(4)
C51 P2 Pt1 112.7(3)
C57 P2 Pt1 113.6(3)
C38 P2 Pt1 115.4(3)
C66 P3 C69 101.5(4)
C66 P3 C75 105.7(4)
C69 P3 C75 103.1(4)
C66 P3 Pt2 115.9(3)
C69 P3 Pt2 117.4(3)
C75 P3 Pt2 111.7(3)
C68 P4 C81 106.5(4)
C68 P4 C87 100.3(4)
C81 P4 C87 105.8(4)
C68 P4 Pt2 115.0(3)
C81 P4 Pt2 114.2(3)
C87 P4 Pt2 113.8(3)
C96 P5 C105 107.1(4)
C96 P5 C99 102.5(4)
C105 P5 C99 104.7(4)
C96 P5 Pt3 114.7(3)
C105 P5 Pt3 110.8(3)
C99 P5 Pt3 116.1(3)
C111 P6 C117 106.0(4)
C111 P6 C98 106.1(4)
C117 P6 C98 102.5(4)
C111 P6 Pt3 115.9(3)
C117 P6 Pt3 112.0(3)
C98 P6 Pt3 113.2(3)
C10 P7 C7 100.4(4)
C10 P7 C16 106.6(4)
C7 P7 C16 107.4(4)
C10 P7 Pt4 116.6(3)
C7 P7 Pt4 116.6(3)
C16 P7 Pt4 108.3(3)
C22 P8 C28 105.0(3)
C22 P8 C9 106.1(4)
C28 P8 C9 102.8(3)
C22 P8 Pt4 111.6(3)
C28 P8 Pt4 115.0(2)
C9 P8 Pt4 115.3(3)
C34 C1 S1 112.4(5)
C34 C1 H9 109.1
S1 C1 H9 109.1
C34 C1 H10 109.1
S1 C1 H10 109.1
H9 C1 H10 107.9
C120 C2 C3 120.5(8)
C120 C2 H11 119.7
C3 C2 H11 119.7
C2 C3 C117 119.3(8)
C2 C3 H12 120.4
C117 C3 H12 120.4
C5 C4 S4 111.4(5)
C5 C4 H13 109.4
S4 C4 H13 109.4
C5 C4 H14 109.4
S4 C4 H14 109.4
H13 C4 H14 108.0
N4 C5 C4 109.7(6)
N4 C5 C6 109.3(6)
C4 C5 C6 112.3(7)
N4 C5 H15 108.5
C4 C5 H15 108.5
C6 C5 H15 108.5
O8 C6 O7 128.2(7)
O8 C6 C5 115.2(7)
O7 C6 C5 116.6(6)
C8 C7 P7 116.6(5)
C8 C7 H16 108.2
P7 C7 H16 108.2
C8 C7 H17 108.2
P7 C7 H17 108.2
H16 C7 H17 107.3
C7 C8 C9 112.6(7)
C7 C8 H18 109.1
C9 C8 H18 109.1
C7 C8 H19 109.1
C9 C8 H19 109.1
H18 C8 H19 107.8
C8 C9 P8 112.4(5)
C8 C9 H20 109.1
P8 C9 H20 109.1
C8 C9 H21 109.1
P8 C9 H21 109.1
H20 C9 H21 107.9
C15 C10 C11 117.7(8)
C15 C10 P7 123.2(7)
C11 C10 P7 119.1(7)
C12 C11 C10 121.3(9)
C12 C11 H22 119.3
C10 C11 H22 119.3
C11 C12 C13 119.0(10)
C11 C12 H23 120.5
C13 C12 H23 120.5
C14 C13 C12 120.4(10)
C14 C13 H24 119.8
C12 C13 H24 119.8
C13 C14 C15 120.5(11)
C13 C14 H25 119.8
C15 C14 H25 119.8
C14 C15 C10 120.8(10)
C14 C15 H26 119.6
C10 C15 H26 119.6
C21 C16 C17 118.7(8)
C21 C16 P7 123.0(7)
C17 C16 P7 118.1(6)
C18 C17 C16 119.1(8)
C18 C17 H27 120.5
C16 C17 H27 120.5
C19 C18 C17 120.3(9)
C19 C18 H28 119.9
C17 C18 H28 119.9
C20 C19 C18 119.9(8)
C20 C19 H29 120.1
C18 C19 H29 120.1
C19 C20 C21 120.6(8)
C19 C20 H30 119.7
C21 C20 H30 119.7
C16 C21 C20 121.4(9)
C16 C21 H31 119.3
C20 C21 H31 119.3
C23 C22 C27 117.1(7)
C23 C22 P8 120.4(6)
C27 C22 P8 122.5(6)
C24 C23 C22 122.6(8)
C24 C23 H32 118.7
C22 C23 H32 118.7
C25 C24 C23 119.0(8)
C25 C24 H33 120.5
C23 C24 H33 120.5
C24 C25 C26 120.1(8)
C24 C25 H34 119.9
C26 C25 H34 119.9
C25 C26 C27 120.9(8)
C25 C26 H35 119.5
C27 C26 H35 119.5
C26 C27 C22 120.2(7)
C26 C27 H36 119.9
C22 C27 H36 119.9
C29 C28 C33 119.3(7)
C29 C28 P8 121.8(6)
C33 C28 P8 118.9(6)
C28 C29 C30 121.3(7)
C28 C29 H37 119.4
C30 C29 H37 119.4
C31 C30 C29 118.7(8)
C31 C30 H38 120.7
C29 C30 H38 120.7
C32 C31 C30 119.3(8)
C32 C31 H39 120.4
C30 C31 H39 120.4
C33 C32 C31 122.7(8)
C33 C32 H40 118.7
C31 C32 H40 118.7
C32 C33 C28 118.7(8)
C32 C33 H41 120.6
C28 C33 H41 120.6
C1 C34 N1 109.4(6)
C1 C34 C35 114.4(6)
N1 C34 C35 110.8(6)
C1 C34 H42 107.3
N1 C34 H42 107.3
C35 C34 H42 107.3
O2 C35 O1 127.5(7)
O2 C35 C34 116.4(7)
O1 C35 C34 116.1(6)
C37 C36 P1 115.8(6)
C37 C36 H43 108.3
P1 C36 H43 108.3
C37 C36 H44 108.3
P1 C36 H44 108.3
H43 C36 H44 107.4
C36 C37 C38 112.4(8)
C36 C37 H45 109.1
C38 C37 H45 109.1
C36 C37 H46 109.1
C38 C37 H46 109.1
H45 C37 H46 107.8
C37 C38 P2 109.0(6)
C37 C38 H47 109.9
P2 C38 H47 109.9
C37 C38 H48 109.9
P2 C38 H48 109.9
H47 C38 H48 108.3
C40 C39 C44 120.7(8)
C40 C39 P1 123.2(7)
C44 C39 P1 116.1(6)
C39 C40 C41 121.5(10)
C39 C40 H49 119.3
C41 C40 H49 119.3
C40 C41 C42 120.2(10)
C40 C41 H50 119.9
C42 C41 H50 119.9
C43 C42 C41 117.5(10)
C43 C42 H51 121.3
C41 C42 H51 121.3
C42 C43 C44 123.4(10)
C42 C43 H52 118.3
C44 C43 H52 118.3
C43 C44 C39 116.7(8)
C43 C44 H53 121.7
C39 C44 H53 121.7
C46 C45 C50 117.7(9)
C46 C45 P1 121.1(7)
C50 C45 P1 120.8(8)
C47 C46 C45 123.4(10)
C47 C46 H54 118.3
C45 C46 H54 118.3
C46 C47 C48 119.6(11)
C46 C47 H55 120.2
C48 C47 H55 120.2
C49 C48 C47 119.0(11)
C49 C48 H56 120.5
C47 C48 H56 120.5
C48 C49 C50 123.2(11)
C48 C49 H57 118.4
C50 C49 H57 118.4
C49 C50 C45 117.1(11)
C49 C50 H58 121.4
C45 C50 H58 121.4
C52 C51 C56 115.9(8)
C52 C51 P2 121.6(7)
C56 C51 P2 122.3(8)
C53 C52 C51 124.1(9)
C53 C52 H59 118.0
C51 C52 H59 118.0
C54 C53 C52 118.4(10)
C54 C53 H60 120.8
C52 C53 H60 120.8
C53 C54 C55 122.6(9)
C53 C54 H61 118.7
C55 C54 H61 118.7
C54 C55 C56 119.1(9)
C54 C55 H62 120.5
C56 C55 H62 120.5
C51 C56 C55 119.7(9)
C51 C56 H63 120.2
C55 C56 H63 120.2
C62 C57 C58 119.3(8)
C62 C57 P2 120.3(7)
C58 C57 P2 120.3(7)
C57 C58 C59 119.6(9)
C57 C58 H124 120.2
C59 C58 H124 120.2
C60 C59 C58 118.2(10)
C60 C59 H64 120.9
C58 C59 H64 120.9
C61 C60 C59 120.7(10)
C61 C60 H65 119.6
C59 C60 H65 119.6
C62 C61 C60 122.9(10)
C62 C61 H66 118.6
C60 C61 H66 118.6
C61 C62 C57 119.1(10)
C61 C62 H67 120.5
C57 C62 H67 120.5
C64 C63 S2 109.8(5)
C64 C63 H68 109.7
S2 C63 H68 109.7
C64 C63 H69 109.7
S2 C63 H69 109.7
H68 C63 H69 108.2
N2 C64 C65 113.1(5)
N2 C64 C63 108.0(5)
C65 C64 C63 112.1(6)
N2 C64 H70 107.8
C65 C64 H70 107.8
C63 C64 H70 107.8
O4 C65 O3 126.0(7)
O4 C65 C64 116.3(6)
O3 C65 C64 117.7(6)
C67 C66 P3 116.5(6)
C67 C66 H71 108.2
P3 C66 H71 108.2
C67 C66 H72 108.2
P3 C66 H72 108.2
H71 C66 H72 107.3
C66 C67 C68 113.6(8)
C66 C67 H73 108.9
C68 C67 H73 108.9
C66 C67 H74 108.9
C68 C67 H74 108.9
H73 C67 H74 107.7
C67 C68 P4 115.4(6)
C67 C68 H75 108.4
P4 C68 H75 108.4
C67 C68 H76 108.4
P4 C68 H76 108.4
H75 C68 H76 107.5
C70 C69 C74 117.8(8)
C70 C69 P3 118.3(6)
C74 C69 P3 123.9(7)
C69 C70 C71 121.7(8)
C69 C70 H77 119.1
C71 C70 H77 119.1
C72 C71 C70 119.1(9)
C72 C71 H78 120.4
C70 C71 H78 120.4
C71 C72 C73 119.9(9)
C71 C72 H79 120.0
C73 C72 H79 120.0
C72 C73 C74 120.7(10)
C72 C73 H80 119.6
C74 C73 H80 119.6
C73 C74 C69 120.7(10)
C73 C74 H81 119.7
C69 C74 H81 119.7
C76 C75 C80 119.8(8)
C76 C75 P3 123.0(7)
C80 C75 P3 117.2(5)
C77 C76 C75 119.9(10)
C77 C76 H82 120.0
C75 C76 H82 120.0
C76 C77 C78 122.9(10)
C76 C77 H83 118.6
C78 C77 H83 118.6
C79 C78 C77 116.6(10)
C79 C78 H84 121.7
C77 C78 H84 121.7
C80 C79 C78 121.1(10)
C80 C79 H85 119.4
C78 C79 H85 119.4
C79 C80 C75 119.5(7)
C79 C80 H86 120.2
C75 C80 H86 120.2
C82 C81 C86 119.8(9)
C82 C81 P4 118.4(6)
C86 C81 P4 121.6(7)
C81 C82 C83 119.3(9)
C81 C82 H87 120.3
C83 C82 H87 120.3
C84 C83 C82 118.2(10)
C84 C83 H88 120.9
C82 C83 H88 120.9
C85 C84 C83 122.6(11)
C85 C84 H89 118.7
C83 C84 H89 118.7
C86 C85 C84 118.4(9)
C86 C85 H90 120.8
C84 C85 H90 120.8
C85 C86 C81 121.6(10)
C85 C86 H91 119.2
C81 C86 H91 119.2
C88 C87 C92 118.0(8)
C88 C87 P4 123.0(7)
C92 C87 P4 118.9(6)
C87 C88 C89 123.7(9)
C87 C88 H92 118.2
C89 C88 H92 118.2
C88 C89 C90 117.6(10)
C88 C89 H93 121.2
C90 C89 H93 121.2
C91 C90 C89 119.9(10)
C91 C90 H94 120.1
C89 C90 H94 120.1
C90 C91 C92 124.3(11)
C90 C91 H95 117.9
C92 C91 H95 117.9
C91 C92 C87 116.4(9)
C91 C92 H96 121.8
C87 C92 H96 121.8
C94 C93 S3 112.0(5)
C94 C93 H97 109.2
S3 C93 H97 109.2
C94 C93 H98 109.2
S3 C93 H98 109.2
H97 C93 H98 107.9
N3 C94 C93 107.8(6)
N3 C94 C95 109.6(6)
C93 C94 C95 114.5(7)
N3 C94 H99 108.2
C93 C94 H99 108.2
C95 C94 H99 108.2
O6 C95 O5 125.9(8)
O6 C95 C94 118.4(7)
O5 C95 C94 115.7(7)
C97 C96 P5 115.1(6)
C97 C96 H100 108.5
P5 C96 H100 108.5
C97 C96 H101 108.5
P5 C96 H101 108.5
H100 C96 H101 107.5
C96 C97 C98 114.7(7)
C96 C97 H102 108.6
C98 C97 H102 108.6
C96 C97 H103 108.6
C98 C97 H103 108.6
H102 C97 H103 107.6
C97 C98 P6 114.1(6)
C97 C98 H104 108.7
P6 C98 H104 108.7
C97 C98 H105 108.7
P6 C98 H105 108.7
H104 C98 H105 107.6
C100 C99 C104 121.6(10)
C100 C99 P5 117.7(8)
C104 C99 P5 120.6(8)
C99 C100 C101 119.0(12)
C99 C100 H106 120.5
C101 C100 H106 120.5
C102 C101 C100 118.6(12)
C102 C101 H107 120.7
C100 C101 H107 120.7
C103 C102 C101 121.8(11)
C103 C102 H108 119.1
C101 C102 H108 119.1
C102 C103 C104 120.1(13)
C102 C103 H109 119.9
C104 C103 H109 119.9
C103 C104 C99 118.9(12)
C103 C104 H110 120.6
C99 C104 H110 120.6
C110 C105 C106 118.9(9)
C110 C105 P5 122.7(8)
C106 C105 P5 118.3(7)
C107 C106 C105 121.3(10)
C107 C106 H111 119.4
C105 C106 H111 119.4
C108 C107 C106 118.9(11)
C108 C107 H112 120.6
C106 C107 H112 120.6
C107 C108 C109 122.7(11)
C107 C108 H113 118.6
C109 C108 H113 118.6
C108 C109 C110 118.1(11)
C108 C109 H114 121.0
C110 C109 H114 121.0
C105 C110 C109 120.1(11)
C105 C110 H115 120.0
C109 C110 H115 120.0
C116 C111 C112 119.3(7)
C116 C111 P6 122.7(7)
C112 C111 P6 118.0(6)
C113 C112 C111 119.7(8)
C113 C112 H116 120.1
C111 C112 H116 120.1
C114 C113 C112 120.8(8)
C114 C113 H117 119.6
C112 C113 H117 119.6
C113 C114 C115 118.7(8)
C113 C114 H118 120.7
C115 C114 H118 120.7
C114 C115 C116 123.9(9)
C114 C115 H119 118.0
C116 C115 H119 118.0
C111 C116 C115 117.5(8)
C111 C116 H120 121.2
C115 C116 H120 121.2
C118 C117 C3 118.8(7)
C118 C117 P6 123.1(6)
C3 C117 P6 118.1(6)
C119 C118 C117 120.5(8)
C119 C118 H121 119.8
C117 C118 H121 119.8
C118 C119 C120 120.2(8)
C118 C119 H122 119.9
C120 C119 H122 119.9
C2 C120 C119 120.7(8)
C2 C120 H123 119.7
C119 C120 H123 119.7

loop_
_geom_bond_atom_site_label_1
_geom_bond_atom_site_label_2
_geom_bond_distance
Pt1 N1 2.129(6)
Pt1 P1 2.237(2)
Pt1 P2 2.274(2)
Pt1 S1 2.316(2)
Pt2 N2 2.114(6)
Pt2 P3 2.228(2)
Pt2 P4 2.275(2)
Pt2 S2 2.3137(19)
Pt3 N3 2.096(6)
Pt3 P5 2.227(2)
Pt3 P6 2.265(2)
Pt3 S3 2.310(2)
Pt4 N4 2.112(6)
Pt4 P7 2.229(2)
Pt4 P8 2.2641(19)
Pt4 S4 2.318(2)
S1 C1 1.831(7)
S2 C63 1.832(7)
S3 C93 1.791(7)
S4 C4 1.809(7)
N1 C34 1.505(9)
N1 H1 0.8900
N1 H2 0.8900
N2 C64 1.497(8)
N2 H3 0.8900
N2 H4 0.8900
N3 C94 1.489(10)
N3 H5 0.8900
N3 H6 0.8900
N4 C5 1.471(10)
N4 H7 0.8900
N4 H8 0.8900
P1 C45 1.798(10)
P1 C36 1.822(9)
P1 C39 1.842(8)
P2 C51 1.802(9)
P2 C57 1.827(9)
P2 C38 1.836(9)
P3 C66 1.809(7)
P3 C69 1.820(9)
P3 C75 1.825(8)
P4 C68 1.810(9)
P4 C81 1.827(9)
P4 C87 1.827(8)
P5 C96 1.829(8)
P5 C105 1.831(9)
P5 C99 1.848(9)
P6 C111 1.796(8)
P6 C117 1.805(8)
P6 C98 1.823(7)
P7 C10 1.793(9)
P7 C7 1.815(8)
P7 C16 1.820(8)
P8 C22 1.793(7)
P8 C28 1.818(7)
P8 C9 1.827(7)
C1 C34 1.501(10)
C1 H9 0.9700
C1 H10 0.9700
C2 C120 1.358(13)
C2 C3 1.386(12)
C2 H11 0.9300
C3 C117 1.428(11)
C3 H12 0.9300
C4 C5 1.491(10)
C4 H13 0.9700
C4 H14 0.9700
C5 C6 1.571(11)
C5 H15 0.9800
C6 O8 1.219(8)
C6 O7 1.277(9)
C7 C8 1.541(12)
C7 H16 0.9700
C7 H17 0.9700
C8 C9 1.543(11)
C8 H18 0.9700
C8 H19 0.9700
C9 H20 0.9700
C9 H21 0.9700
C10 C15 1.389(12)
C10 C11 1.392(12)
C11 C12 1.382(12)
C11 H22 0.9300
C12 C13 1.384(16)
C12 H23 0.9300
C13 C14 1.360(16)
C13 H24 0.9300
C14 C15 1.376(14)
C14 H25 0.9300
C15 H26 0.9300
C16 C21 1.385(12)
C16 C17 1.416(11)
C17 C18 1.414(12)
C17 H27 0.9300
C18 C19 1.404(13)
C18 H28 0.9300
C19 C20 1.357(13)
C19 H29 0.9300
C20 C21 1.397(12)
C20 H30 0.9300
C21 H31 0.9300
C22 C23 1.389(10)
C22 C27 1.403(10)
C23 C24 1.377(11)
C23 H32 0.9300
C24 C25 1.372(13)
C24 H33 0.9300
C25 C26 1.374(13)
C25 H34 0.9300
C26 C27 1.379(11)
C26 H35 0.9300
C27 H36 0.9300
C28 C29 1.362(10)
C28 C33 1.414(10)
C29 C30 1.406(10)
C29 H37 0.9300
C30 C31 1.390(12)
C30 H38 0.9300
C31 C32 1.369(13)
C31 H39 0.9300
C32 C33 1.360(12)
C32 H40 0.9300
C33 H41 0.9300
O1 C35 1.238(9)
C34 C35 1.548(10)
C34 H42 0.9800
O2 C35 1.227(9)
O3 C65 1.245(8)
C36 C37 1.490(13)
C36 H43 0.9700
C36 H44 0.9700
O4 C65 1.233(9)
C37 C38 1.598(14)
C37 H45 0.9700
C37 H46 0.9700
O5 C95 1.278(9)
C38 H47 0.9700
C38 H48 0.9700
O6 C95 1.237(9)
C39 C40 1.341(13)
C39 C44 1.420(12)
C40 C41 1.356(13)
C40 H49 0.9300
C41 C42 1.421(15)
C41 H50 0.9300
C42 C43 1.354(15)
C42 H51 0.9300
C43 C44 1.387(14)
C43 H52 0.9300
C44 H53 0.9300
C45 C46 1.382(13)
C45 C50 1.416(12)
C46 C47 1.309(13)
C46 H54 0.9300
C47 C48 1.418(16)
C47 H55 0.9300
C48 C49 1.308(16)
C48 H56 0.9300
C49 C50 1.405(16)
C49 H57 0.9300
C50 H58 0.9300
C51 C52 1.374(13)
C51 C56 1.393(12)
C52 C53 1.359(12)
C52 H59 0.9300
C53 C54 1.331(13)
C53 H60 0.9300
C54 C55 1.335(14)
C54 H61 0.9300
C55 C56 1.425(12)
C55 H62 0.9300
C56 H63 0.9300
C57 C62 1.395(12)
C57 C58 1.414(12)
C58 C59 1.420(14)
C58 H124 0.9300
C59 C60 1.370(15)
C59 H64 0.9300
C60 C61 1.364(16)
C60 H65 0.9300
C61 C62 1.349(14)
C61 H66 0.9300
C62 H67 0.9300
C63 C64 1.531(10)
C63 H68 0.9700
C63 H69 0.9700
C64 C65 1.528(9)
C64 H70 0.9800
C66 C67 1.502(12)
C66 H71 0.9700
C66 H72 0.9700
C67 C68 1.525(13)
C67 H73 0.9700
C67 H74 0.9700
C68 H75 0.9700
C68 H76 0.9700
C69 C70 1.383(12)
C69 C74 1.390(12)
C70 C71 1.399(12)
C70 H77 0.9300
C71 C72 1.372(14)
C71 H78 0.9300
C72 C73 1.376(15)
C72 H79 0.9300
C73 C74 1.383(13)
C73 H80 0.9300
C74 H81 0.9300
C75 C76 1.388(12)
C75 C80 1.392(10)
C76 C77 1.309(14)
C76 H82 0.9300
C77 C78 1.415(15)
C77 H83 0.9300
C78 C79 1.394(15)
C78 H84 0.9300
C79 C80 1.363(11)
C79 H85 0.9300
C80 H86 0.9300
C81 C82 1.366(12)
C81 C86 1.378(11)
C82 C83 1.408(12)
C82 H87 0.9300
C83 C84 1.366(15)
C83 H88 0.9300
C84 C85 1.358(16)
C84 H89 0.9300
C85 C86 1.354(14)
C85 H90 0.9300
C86 H91 0.9300
C87 C88 1.300(12)
C87 C92 1.477(12)
C88 C89 1.386(13)
C88 H92 0.9300
C89 C90 1.413(15)
C89 H93 0.9300
C90 C91 1.287(15)
C90 H94 0.9300
C91 C92 1.375(13)
C91 H95 0.9300
C92 H96 0.9300
C93 C94 1.503(10)
C93 H97 0.9700
C93 H98 0.9700
C94 C95 1.548(12)
C94 H99 0.9800
C96 C97 1.522(11)
C96 H100 0.9700
C96 H101 0.9700
C97 C98 1.540(12)
C97 H102 0.9700
C97 H103 0.9700
C98 H104 0.9700
C98 H105 0.9700
C99 C100 1.356(14)
C99 C104 1.379(14)
C100 C101 1.390(15)
C100 H106 0.9300
C101 C102 1.386(19)
C101 H107 0.9300
C102 C103 1.333(17)
C102 H108 0.9300
C103 C104 1.374(14)
C103 H109 0.9300
C104 H110 0.9300
C105 C110 1.357(13)
C105 C106 1.397(13)
C106 C107 1.367(14)
C106 H111 0.9300
C107 C108 1.343(15)
C107 H112 0.9300
C108 C109 1.368(15)
C108 H113 0.9300
C109 C110 1.416(15)
C109 H114 0.9300
C110 H115 0.9300
C111 C116 1.371(11)
C111 C112 1.414(11)
C112 C113 1.403(11)
C112 H116 0.9300
C113 C114 1.345(12)
C113 H117 0.9300
C114 C115 1.352(14)
C114 H118 0.9300
C115 C116 1.402(13)
C115 H119 0.9300
C116 H120 0.9300
C117 C118 1.383(10)
C118 C119 1.376(11)
C118 H121 0.9300
C119 C120 1.387(12)
C119 H122 0.9300
C120 H123 0.9300

loop_
_geom_hbond_atom_site_label_D
_geom_hbond_atom_site_label_H
_geom_hbond_atom_site_label_A
_geom_hbond_distance_DH
_geom_hbond_distance_HA
_geom_hbond_distance_DA
_geom_hbond_angle_DHA
_geom_hbond_site_symmetry_A
N1 H2 O6 0.89 1.94 2.818(8) 167.5 .
N2 H4 O8 0.89 2.06 2.949(8) 171.8 1_656
N3 H6 O15 0.89 2.35 3.164(10) 151.9 1_564
N4 H8 O5 0.89 2.31 3.093(9) 146.8 1_455
C4 H13 O27 0.97 2.58 3.499(13) 157.6 1_464
C8 H19 S2 0.97 2.97 3.611(8) 124.6 1_554
C29 H37 O6 0.93 2.53 3.101(9) 120.1 1_455
C36 H43 O30 0.97 2.58 3.311(14) 132.0 1_465
C52 H59 O1 0.93 2.49 3.283(11) 143.2 .
C82 H87 O3 0.93 2.38 3.233(11) 151.5 .
C96 H101 O1 0.97 2.54 3.414(11) 149.7 1_455
C100 H106 O23 0.93 2.46 3.333(15) 155.7 1_455

loop_
_geom_torsion_atom_site_label_1
_geom_torsion_atom_site_label_2
_geom_torsion_atom_site_label_3
_geom_torsion_atom_site_label_4
_geom_torsion
Pt1 S1 C1 C34 -27.7(6)
C120 C2 C3 C117 2.2(12)
Pt4 S4 C4 C5 -42.5(5)
Pt4 N4 C5 C4 -37.2(8)
Pt4 N4 C5 C6 86.4(7)
S4 C4 C5 N4 54.8(8)
S4 C4 C5 C6 -67.0(7)
N4 C5 C6 O8 -176.4(6)
C4 C5 C6 O8 -54.4(9)
N4 C5 C6 O7 4.5(10)
C4 C5 C6 O7 126.6(7)
C10 P7 C7 C8 179.6(7)
C16 P7 C7 C8 68.4(7)
Pt4 P7 C7 C8 -53.4(7)
P7 C7 C8 C9 69.5(8)
C7 C8 C9 P8 -72.9(7)
C22 P8 C9 C8 -62.6(6)
C28 P8 C9 C8 -172.6(5)
Pt4 P8 C9 C8 61.4(6)
C7 P7 C10 C15 -103.1(8)
C16 P7 C10 C15 8.8(9)
Pt4 P7 C10 C15 129.9(7)
C7 P7 C10 C11 75.7(7)
C16 P7 C10 C11 -172.4(7)
Pt4 P7 C10 C11 -51.4(7)
C15 C10 C11 C12 5.3(13)
P7 C10 C11 C12 -173.5(6)
C10 C11 C12 C13 -5.2(13)
C11 C12 C13 C14 3.9(15)
C12 C13 C14 C15 -2.9(17)
C13 C14 C15 C10 3.1(17)
C11 C10 C15 C14 -4.2(14)
P7 C10 C15 C14 174.6(8)
C10 P7 C16 C21 -94.3(7)
C7 P7 C16 C21 12.7(8)
Pt4 P7 C16 C21 139.5(6)
C10 P7 C16 C17 89.2(6)
C7 P7 C16 C17 -163.9(6)
Pt4 P7 C16 C17 -37.1(7)
C21 C16 C17 C18 0.2(12)
P7 C16 C17 C18 177.0(6)
C16 C17 C18 C19 -1.5(12)
C17 C18 C19 C20 2.4(14)
C18 C19 C20 C21 -1.9(14)
C17 C16 C21 C20 0.2(12)
P7 C16 C21 C20 -176.3(7)
C19 C20 C21 C16 0.6(14)
C28 P8 C22 C23 -108.0(7)
C9 P8 C22 C23 143.5(7)
Pt4 P8 C22 C23 17.2(7)
C28 P8 C22 C27 73.7(7)
C9 P8 C22 C27 -34.7(7)
Pt4 P8 C22 C27 -161.0(6)
C27 C22 C23 C24 1.6(12)
P8 C22 C23 C24 -176.7(7)
C22 C23 C24 C25 -2.0(13)
C23 C24 C25 C26 1.4(13)
C24 C25 C26 C27 -0.5(14)
C25 C26 C27 C22 0.2(13)
C23 C22 C27 C26 -0.7(12)
P8 C22 C27 C26 177.6(6)
C22 P8 C28 C29 13.0(7)
C9 P8 C28 C29 123.8(6)
Pt4 P8 C28 C29 -110.1(6)
C22 P8 C28 C33 -166.3(6)
C9 P8 C28 C33 -55.4(7)
Pt4 P8 C28 C33 70.7(6)
C33 C28 C29 C30 -0.4(11)
P8 C28 C29 C30 -179.6(6)
C28 C29 C30 C31 -1.8(12)
C29 C30 C31 C32 2.6(12)
C30 C31 C32 C33 -1.3(13)
C31 C32 C33 C28 -0.8(13)
C29 C28 C33 C32 1.7(11)
P8 C28 C33 C32 -179.1(6)
S1 C1 C34 N1 50.1(7)
S1 C1 C34 C35 -74.8(7)
Pt1 N1 C34 C1 -48.4(7)
Pt1 N1 C34 C35 78.6(6)
C1 C34 C35 O2 -50.4(9)
N1 C34 C35 O2 -174.6(7)
C1 C34 C35 O1 131.8(7)
N1 C34 C35 O1 7.6(9)
C45 P1 C36 C37 -69.7(9)
C39 P1 C36 C37 -179.1(8)
Pt1 P1 C36 C37 56.5(9)
P1 C36 C37 C38 -75.1(10)
C36 C37 C38 P2 75.7(9)
C51 P2 C38 C37 64.8(7)
C57 P2 C38 C37 176.2(6)
Pt1 P2 C38 C37 -60.9(7)
C45 P1 C39 C40 14.0(9)
C36 P1 C39 C40 125.3(9)
Pt1 P1 C39 C40 -109.8(8)
C45 P1 C39 C44 -166.4(7)
C36 P1 C39 C44 -55.1(8)
Pt1 P1 C39 C44 69.8(7)
C44 C39 C40 C41 0.9(15)
P1 C39 C40 C41 -179.5(8)
C39 C40 C41 C42 -0.3(17)
C40 C41 C42 C43 0.5(17)
C41 C42 C43 C44 -1.5(16)
C42 C43 C44 C39 2.1(15)
C40 C39 C44 C43 -1.7(13)
P1 C39 C44 C43 178.7(7)
C36 P1 C45 C46 155.1(8)
C39 P1 C45 C46 -97.3(8)
Pt1 P1 C45 C46 27.5(9)
C36 P1 C45 C50 -33.2(9)
C39 P1 C45 C50 74.4(8)
Pt1 P1 C45 C50 -160.8(7)
C50 C45 C46 C47 1.9(15)
P1 C45 C46 C47 173.9(9)
C45 C46 C47 C48 -1.9(17)
C46 C47 C48 C49 0.5(17)
C47 C48 C49 C50 0.7(18)
C48 C49 C50 C45 -0.5(17)
C46 C45 C50 C49 -0.7(14)
P1 C45 C50 C49 -172.7(8)
C57 P2 C51 C52 100.9(8)
C38 P2 C51 C52 -152.1(8)
Pt1 P2 C51 C52 -24.7(9)
C57 P2 C51 C56 -74.2(8)
C38 P2 C51 C56 32.8(9)
Pt1 P2 C51 C56 160.2(7)
C56 C51 C52 C53 2.0(15)
P2 C51 C52 C53 -173.3(8)
C51 C52 C53 C54 -4.5(17)
C52 C53 C54 C55 4.6(17)
C53 C54 C55 C56 -2.4(17)
C52 C51 C56 C55 0.3(14)
P2 C51 C56 C55 175.6(8)
C54 C55 C56 C51 -0.1(15)
C51 P2 C57 C62 176.3(7)
C38 P2 C57 C62 65.4(8)
Pt1 P2 C57 C62 -58.6(7)
C51 P2 C57 C58 -0.4(8)
C38 P2 C57 C58 -111.3(7)
Pt1 P2 C57 C58 124.7(6)
C62 C57 C58 C59 0.0(12)
P2 C57 C58 C59 176.8(7)
C57 C58 C59 C60 -4.0(13)
C58 C59 C60 C61 5.7(15)
C59 C60 C61 C62 -3.4(17)
C60 C61 C62 C57 -0.8(16)
C58 C57 C62 C61 2.4(13)
P2 C57 C62 C61 -174.4(8)
Pt2 S2 C63 C64 -33.5(5)
Pt2 N2 C64 C65 74.7(6)
Pt2 N2 C64 C63 -49.9(6)
S2 C63 C64 N2 55.0(6)
S2 C63 C64 C65 -70.3(6)
N2 C64 C65 O4 -177.2(6)
C63 C64 C65 O4 -54.8(8)
N2 C64 C65 O3 4.2(9)
C63 C64 C65 O3 126.6(7)
C69 P3 C66 C67 -175.6(6)
C75 P3 C66 C67 -68.3(7)
Pt2 P3 C66 C67 56.0(7)
P3 C66 C67 C68 -69.8(9)
C66 C67 C68 P4 70.2(10)
C81 P4 C68 C67 71.1(8)
C87 P4 C68 C67 -178.9(7)
Pt2 P4 C68 C67 -56.4(8)
C66 P3 C69 C70 -64.8(7)
C75 P3 C69 C70 -174.1(6)
Pt2 P3 C69 C70 62.7(7)
C66 P3 C69 C74 116.1(7)
C75 P3 C69 C74 6.8(8)
Pt2 P3 C69 C74 -116.4(7)
C74 C69 C70 C71 -2.4(12)
P3 C69 C70 C71 178.4(7)
C69 C70 C71 C72 2.2(14)
C70 C71 C72 C73 -1.1(14)
C71 C72 C73 C74 0.3(14)
C72 C73 C74 C69 -0.5(14)
C70 C69 C74 C73 1.6(12)
P3 C69 C74 C73 -179.3(7)
C66 P3 C75 C76 -25.1(8)
C69 P3 C75 C76 81.0(8)
Pt2 P3 C75 C76 -152.1(7)
C66 P3 C75 C80 154.8(6)
C69 P3 C75 C80 -99.1(7)
Pt2 P3 C75 C80 27.9(7)
C80 C75 C76 C77 3.9(14)
P3 C75 C76 C77 -176.2(8)
C75 C76 C77 C78 -4.8(17)
C76 C77 C78 C79 2.4(17)
C77 C78 C79 C80 1.1(15)
C78 C79 C80 C75 -1.9(13)
C76 C75 C80 C79 -0.5(12)
P3 C75 C80 C79 179.6(6)
C68 P4 C81 C82 -148.4(7)
C87 P4 C81 C82 105.5(7)
Pt2 P4 C81 C82 -20.4(8)
C68 P4 C81 C86 36.7(8)
C87 P4 C81 C86 -69.4(8)
Pt2 P4 C81 C86 164.7(6)
C86 C81 C82 C83 0.4(13)
P4 C81 C82 C83 -174.6(7)
C81 C82 C83 C84 -0.1(14)
C82 C83 C84 C85 -1.7(16)
C83 C84 C85 C86 3.2(17)
C84 C85 C86 C81 -2.9(16)
C82 C81 C86 C85 1.2(14)
P4 C81 C86 C85 175.9(8)
C68 P4 C87 C88 57.5(9)
C81 P4 C87 C88 168.1(8)
Pt2 P4 C87 C88 -65.8(8)
C68 P4 C87 C92 -121.2(7)
C81 P4 C87 C92 -10.6(7)
Pt2 P4 C87 C92 115.5(6)
C92 C87 C88 C89 1.7(15)
P4 C87 C88 C89 -177.0(9)
C87 C88 C89 C90 1.7(17)
C88 C89 C90 C91 -4.5(17)
C89 C90 C91 C92 3.8(19)
C90 C91 C92 C87 -0.3(17)
C88 C87 C92 C91 -2.5(13)
P4 C87 C92 C91 176.3(8)
Pt3 S3 C93 C94 -35.6(6)
Pt3 N3 C94 C93 -46.1(8)
Pt3 N3 C94 C95 79.1(7)
S3 C93 C94 N3 54.8(8)
S3 C93 C94 C95 -67.5(7)
N3 C94 C95 O6 -156.7(7)
C93 C94 C95 O6 -35.4(10)
N3 C94 C95 O5 23.1(10)
C93 C94 C95 O5 144.4(7)
C105 P5 C96 C97 -63.9(7)
C99 P5 C96 C97 -173.8(7)
Pt3 P5 C96 C97 59.5(7)
P5 C96 C97 C98 -67.2(9)
C96 C97 C98 P6 69.0(9)
C111 P6 C98 C97 66.2(7)
C117 P6 C98 C97 177.2(6)
Pt3 P6 C98 C97 -61.9(6)
C96 P5 C99 C100 -64.4(9)
C105 P5 C99 C100 -176.1(8)
Pt3 P5 C99 C100 61.4(8)
C96 P5 C99 C104 112.9(8)
C105 P5 C99 C104 1.3(9)
Pt3 P5 C99 C104 -121.3(8)
C104 C99 C100 C101 1.8(15)
P5 C99 C100 C101 179.1(7)
C99 C100 C101 C102 -1.6(15)
C100 C101 C102 C103 1.6(17)
C101 C102 C103 C104 -1.6(18)
C102 C103 C104 C99 1.7(17)
C100 C99 C104 C103 -1.8(16)
P5 C99 C104 C103 -179.0(8)
C96 P5 C105 C110 -20.4(9)
C99 P5 C105 C110 87.9(8)
Pt3 P5 C105 C110 -146.1(7)
C96 P5 C105 C106 162.0(7)
C99 P5 C105 C106 -89.7(8)
Pt3 P5 C105 C106 36.2(8)
C110 C105 C106 C107 0.0(14)
P5 C105 C106 C107 177.7(8)
C105 C106 C107 C108 1.2(15)
C106 C107 C108 C109 -2.3(15)
C107 C108 C109 C110 2.3(15)
C106 C105 C110 C109 0.0(14)
P5 C105 C110 C109 -177.7(7)
C108 C109 C110 C105 -1.0(14)
C117 P6 C111 C116 -82.7(7)
C98 P6 C111 C116 25.8(8)
Pt3 P6 C111 C116 152.3(6)
C117 P6 C111 C112 95.7(6)
C98 P6 C111 C112 -155.8(6)
Pt3 P6 C111 C112 -29.2(7)
C116 C111 C112 C113 0.2(11)
P6 C111 C112 C113 -178.3(6)
C111 C112 C113 C114 -2.0(12)
C112 C113 C114 C115 0.3(13)
C113 C114 C115 C116 3.2(14)
C112 C111 C116 C115 3.0(12)
P6 C111 C116 C115 -178.6(6)
C114 C115 C116 C111 -4.8(14)
C2 C3 C117 C118 -0.5(11)
C2 C3 C117 P6 176.9(6)
C111 P6 C117 C118 -7.5(7)
C98 P6 C117 C118 -118.5(7)
Pt3 P6 C117 C118 119.8(6)
C111 P6 C117 C3 175.3(6)
C98 P6 C117 C3 64.2(7)
Pt3 P6 C117 C3 -57.4(6)
C3 C117 C118 C119 -0.6(12)
P6 C117 C118 C119 -177.9(6)
C117 C118 C119 C120 0.1(13)
C3 C2 C120 C119 -2.8(13)
C118 C119 C120 C2 1.7(14)
